data_7712075
loop_
_publ_author_name
'Sch\"uren, Andreas O.'
'Ridgway, Benjamin M.'
'Di Salvo, Florencia'
'Carella, Luca M.'
'Gramm, Verena K.'
'Metzger, Elisa'
'Doctorovich, Fabio'
'Rentschler, Eva'
'Sch\"unemann, Volker'
'Ruschewitz, Uwe'
'Klein, Axel'

_publ_section_title
;
 Structural insight into halide-coordinated [Fe4S4XnY4&#x2212;n]2&#x2212;
 clusters (X, Y = Cl, Br, I) by XRD and M\"ossbauer spectroscopy
;
_journal_issue 5
_journal_name_full 'Dalton Transactions'
_journal_page_first 1277
_journal_page_last 1290
_journal_paper_doi 10.1039/D2DT03203A
_journal_volume 52
_journal_year 2023
_chemical_formula_moiety 'Br2 Fe4 I2 S4, 2(C10 H16 N)'
_chemical_formula_sum 'C20 H32 Br2 Fe4 I2 N2 S4'
_chemical_formula_weight 1065.73
_chemical_properties_physical Air-sensitive
_space_group_crystal_system monoclinic
_space_group_IT_number 9
_space_group_name_Hall 'C -2yc'
_space_group_name_H-M_alt 'C 1 c 1'
_atom_sites_solution_hydrogens geom
_atom_sites_solution_primary direct
_audit_creation_date 2020-11-14
_audit_creation_method
;
Olex2 1.2
(compiled 2018.05.29 svn.r3508 for OlexSys, GUI svn.r5506)
;
_audit_update_record
;
2022-09-15 deposited with the CCDC.	2022-12-14 downloaded from the CCDC.
;
_cell_angle_alpha 90
_cell_angle_beta 95.942(2)
_cell_angle_gamma 90
_cell_formula_units_Z 4
_cell_length_a 13.0906(3)
_cell_length_b 14.8245(3)
_cell_length_c 17.3176(4)
_cell_measurement_reflns_used 27351
_cell_measurement_temperature 173(2)
_cell_measurement_theta_max 28.8610
_cell_measurement_theta_min 4.1030
_cell_volume 3342.62(13)
_computing_cell_refinement
;
CrysAlisPro, Agilent Technologies,
Version 1.171.37.31 (release 14-01-2014 CrysAlis171 .NET)
(compiled Jan 14 2014,18:38:05)
;
_computing_data_collection
;
CrysAlisPro, Agilent Technologies,
Version 1.171.37.31 (release 14-01-2014 CrysAlis171 .NET)
(compiled Jan 14 2014,18:38:05)
;
_computing_data_reduction
;
CrysAlisPro, Agilent Technologies,
Version 1.171.37.31 (release 14-01-2014 CrysAlis171 .NET)
(compiled Jan 14 2014,18:38:05)
;
_computing_molecular_graphics 'Olex2 1.5 (Dolomanov et al., 2009)'
_computing_publication_material 'Olex2 1.5 (Dolomanov et al., 2009)'
_computing_structure_refinement 'SHELXL 2018/3 (Sheldrick, 2015)'
_computing_structure_solution 'SHELXS  (Sheldrick, 2008)'
_diffrn_ambient_temperature 173.15
_diffrn_detector_area_resol_mean 16.1158
_diffrn_detector_type Eos
_diffrn_measured_fraction_theta_full 0.997
_diffrn_measured_fraction_theta_max 0.950
_diffrn_measurement_device 'four-circle diffractometer'
_diffrn_measurement_device_type 'Xcalibur, Eos, Gemini'
_diffrn_measurement_method '\w scans'
_diffrn_radiation_type MoK\a
_diffrn_radiation_wavelength 0.71073
_diffrn_reflns_av_R_equivalents 0.0451
_diffrn_reflns_av_unetI/netI 0.0290
_diffrn_reflns_Laue_measured_fraction_full 0.997
_diffrn_reflns_Laue_measured_fraction_max 0.950
_diffrn_reflns_limit_h_max 17
_diffrn_reflns_limit_h_min -18
_diffrn_reflns_limit_k_max 20
_diffrn_reflns_limit_k_min -20
_diffrn_reflns_limit_l_max 23
_diffrn_reflns_limit_l_min -24
_diffrn_reflns_number 72621
_diffrn_reflns_point_group_measured_fraction_full 0.997
_diffrn_reflns_point_group_measured_fraction_max 0.917
_diffrn_reflns_theta_full 25.242
_diffrn_reflns_theta_max 29.582
_diffrn_reflns_theta_min 3.627
_exptl_absorpt_coefficient_mu 6.203
_exptl_absorpt_correction_T_max 1.00000
_exptl_absorpt_correction_T_min 0.42006
_exptl_absorpt_correction_type multi-scan
_exptl_absorpt_process_details
;
CrysAlisPro, Agilent Technologies,
Version 1.171.37.31 (release 14-01-2014 CrysAlis171 .NET)
(compiled Jan 14 2014,18:38:05)
Empirical absorption correction using spherical harmonics,
 implemented in SCALE3 ABSPACK scaling algorithm.
Empirical absorption correction using spherical harmonics,
 implemented in SCALE3 ABSPACK scaling algorithm.
;
_exptl_crystal_colour black
_exptl_crystal_colour_primary black
_exptl_crystal_density_diffrn 2.118
_exptl_crystal_description needle
_exptl_crystal_F_000 2040
_exptl_crystal_preparation 'Magnetic properties'
_exptl_crystal_recrystallization_method 'Re-crystallisation from solvent'
_exptl_crystal_size_max 0.093
_exptl_crystal_size_mid 0.037
_exptl_crystal_size_min 0.02
_refine_diff_density_max 0.370
_refine_diff_density_min -0.398
_refine_diff_density_rms 0.081
_refine_ls_abs_structure_details
;
 Refined as an inversion twin.
;
_refine_ls_abs_structure_Flack -0.021(9)
_refine_ls_extinction_method none
_refine_ls_goodness_of_fit_ref 1.045
_refine_ls_hydrogen_treatment refU
_refine_ls_matrix_type full
_refine_ls_number_parameters 390
_refine_ls_number_reflns 8613
_refine_ls_number_restraints 4
_refine_ls_restrained_S_all 1.045
_refine_ls_R_factor_all 0.0305
_refine_ls_R_factor_gt 0.0237
_refine_ls_shift/su_max 0.001
_refine_ls_shift/su_mean 0.000
_refine_ls_structure_factor_coef Fsqd
_refine_ls_weighting_details 'w=1/[\s^2^(Fo^2^)+(0.0168P)^2^+0.9418P] where P=(Fo^2^+2Fc^2^)/3'
_refine_ls_weighting_scheme calc
_refine_ls_wR_factor_gt 0.0399
_refine_ls_wR_factor_ref 0.0421
_reflns_Friedel_coverage 0.929
_reflns_Friedel_fraction_full 0.997
_reflns_Friedel_fraction_max 0.884
_reflns_number_gt 7867
_reflns_number_total 8613
_reflns_threshold_expression 'I > 2\s(I)'
_cod_data_source_file d2dt03203a2.cif
_cod_data_source_block exp_3329
_cod_database_code 7712075
_shelx_shelxl_version_number 2018/3
_shelx_space_group_comment
;
The symmetry employed for this shelxl refinement is uniquely defined
by the following loop, which should always be used as a source of
symmetry information in preference to the above space-group names.
They are only intended as comments.
;
_shelx_estimated_absorpt_t_max 0.886
_shelx_estimated_absorpt_t_min 0.596
_olex2_refinement_description
;
1. Twinned data refinement
 Scales: 1.021(9)
 -0.021(9)
2. Others
 1*[Sof(I2)]+1*[Sof(I3)]+1*[Sof(I1)]+1*[Sof(I4)]=2 with esd of 0
 1*[Sof(Br1)]+1*[Sof(Br4)]+1*[Sof(Br2)]+1*[Sof(Br3)]=2 with esd of 0
3.a Secondary CH2 refined with riding coordinates:
 C7(H7A,H7B), C17(H17A,H17B)
3.b Aromatic/amide H refined with riding coordinates:
 C2(H2), C3(H3), C4(H4), C5(H5), C6(H6), C12(H12), C13(H13), C14(H14),
 C15(H15), C16(H16)
3.c Idealised Me refined as rotating group:
 C8(H8A,H8B,H8C), C9(H9A,H9B,H9C), C10(H10A,H10B,H10C), C18(H18A,H18B,H18C),
 C19(H19A,H19B,H19C), C20(H20A,H20B,H20C)
;
_olex2_submission_special_instructions 'No special instructions were received'

loop_
_space_group_symop_operation_xyz
'x, y, z'
'x, -y, z+1/2'
'x+1/2, y+1/2, z'
'x+1/2, -y+1/2, z+1/2'

loop_
_atom_site_label
_atom_site_type_symbol
_atom_site_fract_x
_atom_site_fract_y
_atom_site_fract_z
_atom_site_U_iso_or_equiv
_atom_site_adp_type
_atom_site_occupancy
_atom_site_site_symmetry_order
_atom_site_calc_flag
_atom_site_refinement_flags_posn
_atom_site_refinement_flags_adp
_atom_site_refinement_flags_occupancy
_atom_site_disorder_assembly
_atom_site_disorder_group
I1 I 0.5300(5) 0.5194(5) 0.7111(4) 0.0358(6) Uani 0.394(3) 1 d . . P . .
I2 I 0.3167(2) 0.9310(2) 0.53776(18) 0.0321(4) Uani 0.741(3) 1 d . . P . .
I3 I 0.6611(3) 0.6875(3) 0.3762(2) 0.0371(5) Uani 0.643(3) 1 d . . P . .
I4 I 0.7956(7) 0.8776(7) 0.7356(6) 0.059(3) Uani 0.222(3) 1 d . . P . .
Br1 Br 0.5220(5) 0.5320(5) 0.7108(4) 0.0438(11) Uani 0.621(4) 1 d . . P . .
Br2 Br 0.3269(13) 0.9251(11) 0.5327(9) 0.036(2) Uani 0.262(4) 1 d . . P . .
Br3 Br 0.6659(10) 0.7028(9) 0.3764(7) 0.043(2) Uani 0.350(4) 1 d . . P . .
Br4 Br 0.7978(2) 0.8716(3) 0.7327(2) 0.0359(6) Uani 0.767(4) 1 d . . P . .
Fe1 Fe 0.54133(7) 0.66427(4) 0.63711(5) 0.02467(13) Uani 1 1 d . . . . .
Fe2 Fe 0.46597(7) 0.82425(4) 0.57478(5) 0.02369(13) Uani 1 1 d . . . . .
Fe3 Fe 0.61282(7) 0.72939(4) 0.50619(5) 0.02444(13) Uani 1 1 d . . . . .
Fe4 Fe 0.66247(7) 0.81233(4) 0.64625(5) 0.02357(13) Uani 1 1 d . . . . .
S1 S 0.70881(10) 0.67120(7) 0.60808(7) 0.0254(2) Uani 1 1 d . . . . .
S2 S 0.44846(10) 0.68245(7) 0.52166(8) 0.0281(2) Uani 1 1 d . . . . .
S3 S 0.61428(10) 0.88116(7) 0.53290(8) 0.0278(2) Uani 1 1 d . . . . .
S4 S 0.51069(10) 0.79595(7) 0.70136(7) 0.0265(2) Uani 1 1 d . . . . .
N1 N 0.4307(3) 0.4054(3) 0.4368(2) 0.0301(8) Uani 1 1 d . . . . .
C1 C 0.5088(3) 0.2508(3) 0.4191(2) 0.0265(9) Uani 1 1 d . . . . .
C2 C 0.6094(3) 0.2518(3) 0.4007(3) 0.0314(10) Uani 1 1 d . . . . .
H2 H 0.630306 0.296434 0.366177 0.030(13) Uiso 1 1 calc R . . . .
C3 C 0.6795(4) 0.1885(3) 0.4320(3) 0.0392(12) Uani 1 1 d . . . . .
H3 H 0.748499 0.189913 0.419488 0.056(17) Uiso 1 1 calc R . . . .
C4 C 0.6486(4) 0.1233(3) 0.4815(3) 0.0389(12) Uani 1 1 d . . . . .
H4 H 0.696798 0.080374 0.503838 0.041(14) Uiso 1 1 calc R . . . .
C5 C 0.5481(4) 0.1203(3) 0.4986(3) 0.0363(11) Uani 1 1 d . . . . .
H5 H 0.527121 0.074853 0.532282 0.048(16) Uiso 1 1 calc R . . . .
C6 C 0.4782(4) 0.1829(3) 0.4670(3) 0.0295(10) Uani 1 1 d . . . . .
H6 H 0.408711 0.179741 0.478084 0.046(15) Uiso 1 1 calc R . . . .
C7 C 0.4338(4) 0.3214(3) 0.3860(3) 0.0291(10) Uani 1 1 d . . . . .
H7A H 0.364303 0.294521 0.378655 0.039(14) Uiso 1 1 calc R . . . .
H7B H 0.452472 0.339699 0.334252 0.038(14) Uiso 1 1 calc R . . . .
C8 C 0.4007(4) 0.3829(4) 0.5147(3) 0.0427(13) Uani 1 1 d . . . . .
H8A H 0.450899 0.340977 0.540765 0.052(16) Uiso 1 1 calc R . . . .
H8B H 0.332605 0.354680 0.509329 0.058(18) Uiso 1 1 calc R . . . .
H8C H 0.398678 0.438145 0.545595 0.055(17) Uiso 1 1 calc R . . . .
C9 C 0.3519(4) 0.4675(4) 0.3965(4) 0.0489(15) Uani 1 1 d . . . . .
H9A H 0.284573 0.438033 0.391823 0.09(2) Uiso 1 1 calc R . . . .
H9B H 0.370919 0.481916 0.344599 0.07(2) Uiso 1 1 calc R . . . .
H9C H 0.348861 0.523214 0.426627 0.051(16) Uiso 1 1 calc R . . . .
C10 C 0.5323(4) 0.4511(3) 0.4453(4) 0.0436(13) Uani 1 1 d . . . . .
H10A H 0.528655 0.505230 0.477423 0.065(18) Uiso 1 1 calc R . . . .
H10B H 0.551003 0.468326 0.393970 0.038(14) Uiso 1 1 calc R . . . .
H10C H 0.584341 0.409955 0.470163 0.038(14) Uiso 1 1 calc R . . . .
N2 N 0.4202(3) 0.0614(2) 0.7912(2) 0.0325(9) Uani 1 1 d . . . . .
C11 C 0.5420(4) 0.1251(3) 0.6992(2) 0.0299(10) Uani 1 1 d . . . . .
C12 C 0.5299(4) 0.2156(3) 0.6804(3) 0.0345(11) Uani 1 1 d . . . . .
H12 H 0.463469 0.242045 0.676271 0.055(17) Uiso 1 1 calc R . . . .
C13 C 0.6145(5) 0.2676(4) 0.6677(3) 0.0454(13) Uani 1 1 d . . . . .
H13 H 0.606157 0.329966 0.656144 0.07(2) Uiso 1 1 calc R . . . .
C14 C 0.7106(5) 0.2292(5) 0.6718(3) 0.0537(15) Uani 1 1 d . . . . .
H14 H 0.768223 0.264695 0.661860 0.08(2) Uiso 1 1 calc R . . . .
C15 C 0.7232(4) 0.1398(5) 0.6901(3) 0.0534(16) Uani 1 1 d . . . . .
H15 H 0.789726 0.113511 0.693833 0.065(19) Uiso 1 1 calc R . . . .
C16 C 0.6395(4) 0.0883(4) 0.7031(3) 0.0395(12) Uani 1 1 d . . . . .
H16 H 0.648775 0.026118 0.715044 0.052(16) Uiso 1 1 calc R . . . .
C17 C 0.4514(4) 0.0667(3) 0.7089(3) 0.0337(11) Uani 1 1 d . . . . .
H17A H 0.466576 0.004966 0.691647 0.041(14) Uiso 1 1 calc R . . . .
H17B H 0.392158 0.089477 0.674254 0.057(17) Uiso 1 1 calc R . . . .
C18 C 0.3890(4) 0.1522(3) 0.8181(3) 0.0417(13) Uani 1 1 d . . . . .
H18A H 0.447441 0.193662 0.819329 0.047(16) Uiso 1 1 calc R . . . .
H18B H 0.366830 0.147075 0.870258 0.044(15) Uiso 1 1 calc R . . . .
H18C H 0.332184 0.175411 0.782266 0.046(16) Uiso 1 1 calc R . . . .
C19 C 0.3309(5) -0.0017(4) 0.7902(4) 0.0551(15) Uani 1 1 d . . . . .
H19A H 0.308232 -0.005261 0.842281 0.053(16) Uiso 1 1 calc R . . . .
H19B H 0.351478 -0.061737 0.773934 0.07(2) Uiso 1 1 calc R . . . .
H19C H 0.274406 0.020681 0.753612 0.045(16) Uiso 1 1 calc R . . . .
C20 C 0.5053(4) 0.0258(4) 0.8460(3) 0.0455(14) Uani 1 1 d . . . . .
H20A H 0.481889 0.019264 0.897692 0.068(19) Uiso 1 1 calc R . . . .
H20B H 0.563483 0.067711 0.848793 0.07(2) Uiso 1 1 calc R . . . .
H20C H 0.526878 -0.033155 0.827850 0.07(2) Uiso 1 1 calc R . . . .

loop_
_atom_site_aniso_label
_atom_site_aniso_U_11
_atom_site_aniso_U_22
_atom_site_aniso_U_33
_atom_site_aniso_U_23
_atom_site_aniso_U_13
_atom_site_aniso_U_12
I1 0.0442(11) 0.0214(14) 0.0433(11) 0.0061(8) 0.0110(9) 0.0009(10)
I2 0.0237(6) 0.0335(5) 0.0373(8) -0.0064(5) -0.0047(6) 0.0091(5)
I3 0.0404(7) 0.0449(9) 0.0276(6) -0.0040(5) 0.0108(5) -0.0004(6)
I4 0.060(4) 0.033(3) 0.076(4) -0.021(2) -0.028(3) 0.004(2)
Br1 0.0565(17) 0.0256(17) 0.0531(13) 0.0101(10) 0.0247(11) 0.0019(11)
Br2 0.033(4) 0.043(4) 0.031(2) 0.000(2) 0.0053(19) 0.011(2)
Br3 0.0369(19) 0.062(5) 0.032(2) 0.006(2) 0.0046(14) 0.002(3)
Br4 0.0267(10) 0.0232(9) 0.0545(13) -0.0095(8) -0.0114(8) 0.0021(7)
Fe1 0.0255(3) 0.0203(3) 0.0279(3) -0.0002(2) 0.0015(2) 0.0003(2)
Fe2 0.0214(3) 0.0228(3) 0.0261(3) -0.0015(2) -0.0008(2) 0.0040(2)
Fe3 0.0237(3) 0.0250(3) 0.0241(3) -0.0002(2) 0.0001(2) 0.0037(2)
Fe4 0.0220(3) 0.0196(3) 0.0280(3) -0.0010(2) -0.0027(2) 0.0015(2)
S1 0.0225(5) 0.0225(5) 0.0303(6) 0.0000(4) -0.0019(4) 0.0053(4)
S2 0.0230(5) 0.0275(5) 0.0327(6) -0.0071(4) -0.0028(4) 0.0002(4)
S3 0.0269(6) 0.0220(5) 0.0342(6) 0.0063(4) 0.0015(5) 0.0029(4)
S4 0.0282(6) 0.0268(5) 0.0244(5) -0.0023(4) 0.0023(4) 0.0040(4)
N1 0.027(2) 0.030(2) 0.033(2) -0.0011(16) 0.0011(16) 0.0063(16)
C1 0.031(2) 0.023(2) 0.025(2) -0.0040(17) -0.0007(18) 0.0021(17)
C2 0.029(2) 0.029(2) 0.036(3) 0.000(2) 0.003(2) -0.0012(18)
C3 0.035(3) 0.038(3) 0.044(3) -0.009(2) 0.001(2) 0.007(2)
C4 0.047(3) 0.031(3) 0.036(3) -0.006(2) -0.011(2) 0.013(2)
C5 0.058(3) 0.025(2) 0.025(2) -0.0013(19) -0.002(2) 0.000(2)
C6 0.033(3) 0.029(2) 0.027(2) -0.0026(18) 0.0053(19) -0.0020(19)
C7 0.028(2) 0.030(2) 0.029(2) -0.0005(19) -0.0025(18) 0.0021(18)
C8 0.046(3) 0.049(3) 0.033(3) -0.004(2) 0.006(2) 0.008(3)
C9 0.044(3) 0.043(3) 0.056(4) 0.002(3) -0.006(3) 0.023(3)
C10 0.037(3) 0.029(3) 0.064(4) -0.011(3) 0.004(3) -0.005(2)
N2 0.033(2) 0.030(2) 0.032(2) 0.0022(16) -0.0064(17) -0.0011(16)
C11 0.031(2) 0.037(2) 0.021(2) -0.0018(18) -0.0009(18) 0.0108(19)
C12 0.039(3) 0.039(3) 0.026(2) 0.003(2) 0.003(2) 0.010(2)
C13 0.058(4) 0.045(3) 0.034(3) 0.003(2) 0.011(2) 0.000(3)
C14 0.048(3) 0.077(4) 0.038(3) -0.001(3) 0.013(3) -0.015(3)
C15 0.029(3) 0.091(5) 0.040(3) 0.000(3) 0.004(2) 0.015(3)
C16 0.041(3) 0.046(3) 0.031(2) -0.001(2) 0.001(2) 0.018(2)
C17 0.038(3) 0.035(3) 0.026(2) -0.003(2) -0.007(2) 0.005(2)
C18 0.054(3) 0.034(3) 0.039(3) 0.000(2) 0.015(2) 0.009(2)
C19 0.051(4) 0.054(4) 0.059(4) 0.005(3) 0.001(3) -0.019(3)
C20 0.051(3) 0.050(3) 0.033(3) 0.014(2) -0.007(2) 0.008(3)

loop_
_atom_type_symbol
_atom_type_description
_atom_type_scat_dispersion_real
_atom_type_scat_dispersion_imag
_atom_type_scat_source
C C 0.0033 0.0016 'International Tables Vol C Tables 4.2.6.8 and 6.1.1.4'
H H 0.0000 0.0000 'International Tables Vol C Tables 4.2.6.8 and 6.1.1.4'
Br Br -0.2901 2.4595 'International Tables Vol C Tables 4.2.6.8 and 6.1.1.4'
Fe Fe 0.3463 0.8444 'International Tables Vol C Tables 4.2.6.8 and 6.1.1.4'
I I -0.4742 1.8119 'International Tables Vol C Tables 4.2.6.8 and 6.1.1.4'
N N 0.0061 0.0033 'International Tables Vol C Tables 4.2.6.8 and 6.1.1.4'
S S 0.1246 0.1234 'International Tables Vol C Tables 4.2.6.8 and 6.1.1.4'

loop_
_geom_angle_atom_site_label_1
_geom_angle_atom_site_label_2
_geom_angle_atom_site_label_3
_geom_angle
_geom_angle_site_symmetry_1
_geom_angle_site_symmetry_3
_geom_angle_publ_flag
I1 Fe1 Fe2 154.23(17) . . ?
I1 Fe1 Fe3 140.58(17) . . ?
I1 Fe1 Fe4 136.84(13) . . ?
Br1 Fe1 I1 3.7(3) . . ?
Br1 Fe1 Fe2 150.80(18) . . ?
Br1 Fe1 Fe3 144.01(18) . . ?
Br1 Fe1 Fe4 137.39(16) . . ?
Fe3 Fe1 Fe2 60.40(2) . . ?
Fe4 Fe1 Fe2 60.43(2) . . ?
Fe4 Fe1 Fe3 60.65(2) . . ?
S1 Fe1 I1 104.92(17) . . ?
S1 Fe1 Br1 108.20(18) . . ?
S1 Fe1 Fe2 100.79(4) . . ?
S1 Fe1 Fe3 51.97(3) . . ?
S1 Fe1 Fe4 53.86(3) . . ?
S1 Fe1 S4 106.57(4) . . ?
S2 Fe1 I1 120.08(13) . . ?
S2 Fe1 Br1 120.06(16) . . ?
S2 Fe1 Fe2 53.65(3) . . ?
S2 Fe1 Fe3 54.29(4) . . ?
S2 Fe1 Fe4 102.41(4) . . ?
S2 Fe1 S1 103.90(5) . . ?
S2 Fe1 S4 102.89(4) . . ?
S4 Fe1 I1 117.10(16) . . ?
S4 Fe1 Br1 114.08(17) . . ?
S4 Fe1 Fe2 52.00(3) . . ?
S4 Fe1 Fe3 101.20(4) . . ?
S4 Fe1 Fe4 54.11(3) . . ?
I2 Fe2 Fe1 150.60(9) . . ?
I2 Fe2 Fe3 139.68(9) . . ?
I2 Fe2 Fe4 144.48(7) . . ?
Br2 Fe2 I2 3.0(5) . . ?
Br2 Fe2 Fe1 152.1(4) . . ?
Br2 Fe2 Fe3 136.6(4) . . ?
Br2 Fe2 Fe4 145.1(4) . . ?
Fe1 Fe2 Fe3 59.29(2) . . ?
Fe4 Fe2 Fe1 59.00(2) . . ?
Fe4 Fe2 Fe3 59.79(2) . . ?
S2 Fe2 I2 115.21(8) . . ?
S2 Fe2 Br2 113.9(4) . . ?
S2 Fe2 Fe1 51.96(3) . . ?
S2 Fe2 Fe3 53.41(3) . . ?
S2 Fe2 Fe4 99.90(4) . . ?
S2 Fe2 S3 105.17(5) . . ?
S3 Fe2 I2 110.10(9) . . ?
S3 Fe2 Br2 108.2(4) . . ?
S3 Fe2 Fe1 99.20(3) . . ?
S3 Fe2 Fe3 53.20(3) . . ?
S3 Fe2 Fe4 51.94(3) . . ?
S4 Fe2 I2 118.50(9) . . ?
S4 Fe2 Br2 121.5(4) . . ?
S4 Fe2 Fe1 53.78(3) . . ?
S4 Fe2 Fe3 101.69(4) . . ?
S4 Fe2 Fe4 53.90(3) . . ?
S4 Fe2 S2 102.99(5) . . ?
S4 Fe2 S3 103.45(5) . . ?
I3 Fe3 Fe1 144.15(11) . . ?
I3 Fe3 Fe2 140.88(11) . . ?
I3 Fe3 Fe4 149.05(11) . . ?
Br3 Fe3 I3 5.4(4) . . ?
Br3 Fe3 Fe1 149.5(3) . . ?
Br3 Fe3 Fe2 139.1(3) . . ?
Br3 Fe3 Fe4 145.2(3) . . ?
Fe1 Fe3 Fe2 60.31(2) . . ?
Fe1 Fe3 Fe4 59.40(2) . . ?
Fe4 Fe3 Fe2 59.99(2) . . ?
S1 Fe3 I3 116.46(12) . . ?
S1 Fe3 Br3 118.2(3) . . ?
S1 Fe3 Fe1 54.36(3) . . ?
S1 Fe3 Fe2 102.58(4) . . ?
S1 Fe3 Fe4 53.85(3) . . ?
S1 Fe3 S2 104.33(5) . . ?
S1 Fe3 S3 103.14(4) . . ?
S2 Fe3 I3 111.04(12) . . ?
S2 Fe3 Br3 114.5(3) . . ?
S2 Fe3 Fe1 52.35(3) . . ?
S2 Fe3 Fe2 53.19(3) . . ?
S2 Fe3 Fe4 99.88(4) . . ?
S3 Fe3 I3 115.50(12) . . ?
S3 Fe3 Br3 110.2(3) . . ?
S3 Fe3 Fe1 100.16(4) . . ?
S3 Fe3 Fe2 53.38(3) . . ?
S3 Fe3 Fe4 52.06(3) . . ?
S3 Fe3 S2 105.13(4) . . ?
I4 Fe4 Fe1 138.1(2) . . ?
I4 Fe4 Fe2 147.8(3) . . ?
I4 Fe4 Fe3 147.0(2) . . ?
Br4 Fe4 I4 2.4(3) . . ?
Br4 Fe4 Fe1 137.27(9) . . ?
Br4 Fe4 Fe2 150.13(10) . . ?
Br4 Fe4 Fe3 145.17(9) . . ?
Fe1 Fe4 Fe2 60.57(2) . . ?
Fe1 Fe4 Fe3 59.95(2) . . ?
Fe3 Fe4 Fe2 60.22(2) . . ?
S1 Fe4 I4 110.9(3) . . ?
S1 Fe4 Br4 108.53(11) . . ?
S1 Fe4 Fe1 54.10(3) . . ?
S1 Fe4 Fe2 101.09(4) . . ?
S1 Fe4 Fe3 51.74(3) . . ?
S1 Fe4 S4 106.75(4) . . ?
S3 Fe4 I4 119.9(3) . . ?
S3 Fe4 Br4 120.58(9) . . ?
S3 Fe4 Fe1 102.00(4) . . ?
S3 Fe4 Fe2 53.87(3) . . ?
S3 Fe4 Fe3 53.81(3) . . ?
S3 Fe4 S1 102.79(4) . . ?
S3 Fe4 S4 103.52(4) . . ?
S4 Fe4 I4 111.9(2) . . ?
S4 Fe4 Br4 113.46(9) . . ?
S4 Fe4 Fe1 54.05(3) . . ?
S4 Fe4 Fe2 52.05(3) . . ?
S4 Fe4 Fe3 100.59(4) . . ?
Fe3 S1 Fe1 73.67(4) . . ?
Fe3 S1 Fe4 74.41(4) . . ?
Fe4 S1 Fe1 72.04(4) . . ?
Fe1 S2 Fe2 74.39(4) . . ?
Fe1 S2 Fe3 73.36(4) . . ?
Fe2 S2 Fe3 73.40(4) . . ?
Fe3 S3 Fe2 73.42(4) . . ?
Fe4 S3 Fe2 74.19(4) . . ?
Fe4 S3 Fe3 74.13(4) . . ?
Fe1 S4 Fe4 71.84(4) . . ?
Fe2 S4 Fe1 74.21(4) . . ?
Fe2 S4 Fe4 74.05(4) . . ?
C8 N1 C7 111.5(4) . . ?
C8 N1 C9 109.2(4) . . ?
C8 N1 C10 109.3(4) . . ?
C9 N1 C7 106.9(4) . . ?
C10 N1 C7 110.6(4) . . ?
C10 N1 C9 109.3(4) . . ?
C2 C1 C6 119.0(4) . . ?
C2 C1 C7 120.1(4) . . ?
C6 C1 C7 120.9(4) . . ?
C1 C2 H2 119.7 . . ?
C3 C2 C1 120.6(5) . . ?
C3 C2 H2 119.7 . . ?
C2 C3 H3 120.2 . . ?
C4 C3 C2 119.5(5) . . ?
C4 C3 H3 120.2 . . ?
C3 C4 H4 119.9 . . ?
C5 C4 C3 120.3(4) . . ?
C5 C4 H4 119.9 . . ?
C4 C5 H5 119.9 . . ?
C6 C5 C4 120.1(5) . . ?
C6 C5 H5 119.9 . . ?
C1 C6 H6 119.8 . . ?
C5 C6 C1 120.3(5) . . ?
C5 C6 H6 119.8 . . ?
N1 C7 H7A 108.8 . . ?
N1 C7 H7B 108.8 . . ?
C1 C7 N1 113.7(3) . . ?
C1 C7 H7A 108.8 . . ?
C1 C7 H7B 108.8 . . ?
H7A C7 H7B 107.7 . . ?
N1 C8 H8A 109.5 . . ?
N1 C8 H8B 109.5 . . ?
N1 C8 H8C 109.5 . . ?
H8A C8 H8B 109.5 . . ?
H8A C8 H8C 109.5 . . ?
H8B C8 H8C 109.5 . . ?
N1 C9 H9A 109.5 . . ?
N1 C9 H9B 109.5 . . ?
N1 C9 H9C 109.5 . . ?
H9A C9 H9B 109.5 . . ?
H9A C9 H9C 109.5 . . ?
H9B C9 H9C 109.5 . . ?
N1 C10 H10A 109.5 . . ?
N1 C10 H10B 109.5 . . ?
N1 C10 H10C 109.5 . . ?
H10A C10 H10B 109.5 . . ?
H10A C10 H10C 109.5 . . ?
H10B C10 H10C 109.5 . . ?
C18 N2 C17 110.6(4) . . ?
C18 N2 C19 109.1(4) . . ?
C19 N2 C17 107.8(4) . . ?
C20 N2 C17 111.1(4) . . ?
C20 N2 C18 109.4(4) . . ?
C20 N2 C19 108.7(4) . . ?
C12 C11 C17 121.0(4) . . ?
C16 C11 C12 118.4(5) . . ?
C16 C11 C17 120.4(4) . . ?
C11 C12 H12 119.9 . . ?
C11 C12 C13 120.1(5) . . ?
C13 C12 H12 119.9 . . ?
C12 C13 H13 119.9 . . ?
C14 C13 C12 120.2(5) . . ?
C14 C13 H13 119.9 . . ?
C13 C14 H14 120.0 . . ?
C15 C14 C13 120.0(6) . . ?
C15 C14 H14 120.0 . . ?
C14 C15 H15 120.1 . . ?
C14 C15 C16 119.8(5) . . ?
C16 C15 H15 120.1 . . ?
C11 C16 H16 119.3 . . ?
C15 C16 C11 121.4(5) . . ?
C15 C16 H16 119.3 . . ?
N2 C17 H17A 108.4 . . ?
N2 C17 H17B 108.4 . . ?
C11 C17 N2 115.4(4) . . ?
C11 C17 H17A 108.4 . . ?
C11 C17 H17B 108.4 . . ?
H17A C17 H17B 107.5 . . ?
N2 C18 H18A 109.5 . . ?
N2 C18 H18B 109.5 . . ?
N2 C18 H18C 109.5 . . ?
H18A C18 H18B 109.5 . . ?
H18A C18 H18C 109.5 . . ?
H18B C18 H18C 109.5 . . ?
N2 C19 H19A 109.5 . . ?
N2 C19 H19B 109.5 . . ?
N2 C19 H19C 109.5 . . ?
H19A C19 H19B 109.5 . . ?
H19A C19 H19C 109.5 . . ?
H19B C19 H19C 109.5 . . ?
N2 C20 H20A 109.5 . . ?
N2 C20 H20B 109.5 . . ?
N2 C20 H20C 109.5 . . ?
H20A C20 H20B 109.5 . . ?
H20A C20 H20C 109.5 . . ?
H20B C20 H20C 109.5 . . ?

loop_
_geom_bond_atom_site_label_1
_geom_bond_atom_site_label_2
_geom_bond_distance
_geom_bond_site_symmetry_2
_geom_bond_publ_flag
I1 Fe1 2.514(7) . ?
I2 Fe2 2.545(4) . ?
I3 Fe3 2.479(4) . ?
I4 Fe4 2.411(10) . ?
Br1 Fe1 2.367(7) . ?
Br2 Fe2 2.409(16) . ?
Br3 Fe3 2.452(12) . ?
Br4 Fe4 2.368(4) . ?
Fe1 Fe2 2.7463(8) . ?
Fe1 Fe3 2.7179(9) . ?
Fe1 Fe4 2.7029(8) . ?
Fe1 S1 2.3017(12) . ?
Fe1 S2 2.2460(12) . ?
Fe1 S4 2.3026(12) . ?
Fe2 Fe3 2.7489(9) . ?
Fe2 Fe4 2.7424(8) . ?
Fe2 S2 2.2966(12) . ?
Fe2 S3 2.3019(13) . ?
Fe2 S4 2.2490(12) . ?
Fe3 Fe4 2.7369(8) . ?
Fe3 S1 2.2310(12) . ?
Fe3 S2 2.3032(13) . ?
Fe3 S3 2.2966(12) . ?
Fe4 S1 2.2946(12) . ?
Fe4 S3 2.2441(12) . ?
Fe4 S4 2.3044(13) . ?
N1 C7 1.527(6) . ?
N1 C8 1.482(6) . ?
N1 C9 1.500(6) . ?
N1 C10 1.487(6) . ?
C1 C2 1.386(6) . ?
C1 C6 1.390(6) . ?
C1 C7 1.507(6) . ?
C2 H2 0.9500 . ?
C2 C3 1.385(6) . ?
C3 H3 0.9500 . ?
C3 C4 1.380(7) . ?
C4 H4 0.9500 . ?
C4 C5 1.379(7) . ?
C5 H5 0.9500 . ?
C5 C6 1.377(7) . ?
C6 H6 0.9500 . ?
C7 H7A 0.9900 . ?
C7 H7B 0.9900 . ?
C8 H8A 0.9800 . ?
C8 H8B 0.9800 . ?
C8 H8C 0.9800 . ?
C9 H9A 0.9800 . ?
C9 H9B 0.9800 . ?
C9 H9C 0.9800 . ?
C10 H10A 0.9800 . ?
C10 H10B 0.9800 . ?
C10 H10C 0.9800 . ?
N2 C17 1.525(6) . ?
N2 C18 1.495(6) . ?
N2 C19 1.496(7) . ?
N2 C20 1.484(6) . ?
C11 C12 1.385(7) . ?
C11 C16 1.383(6) . ?
C11 C17 1.492(7) . ?
C12 H12 0.9500 . ?
C12 C13 1.385(7) . ?
C13 H13 0.9500 . ?
C13 C14 1.376(8) . ?
C14 H14 0.9500 . ?
C14 C15 1.368(9) . ?
C15 H15 0.9500 . ?
C15 C16 1.373(8) . ?
C16 H16 0.9500 . ?
C17 H17A 0.9900 . ?
C17 H17B 0.9900 . ?
C18 H18A 0.9800 . ?
C18 H18B 0.9800 . ?
C18 H18C 0.9800 . ?
C19 H19A 0.9800 . ?
C19 H19B 0.9800 . ?
C19 H19C 0.9800 . ?
C20 H20A 0.9800 . ?
C20 H20B 0.9800 . ?
C20 H20C 0.9800 . ?

loop_
_geom_torsion_atom_site_label_1
_geom_torsion_atom_site_label_2
_geom_torsion_atom_site_label_3
_geom_torsion_atom_site_label_4
_geom_torsion
_geom_torsion_site_symmetry_1
_geom_torsion_site_symmetry_2
_geom_torsion_site_symmetry_3
_geom_torsion_site_symmetry_4
_geom_torsion_publ_flag
C1 C2 C3 C4 0.6(7) . . . . ?
C2 C1 C6 C5 3.1(6) . . . . ?
C2 C1 C7 N1 -90.4(5) . . . . ?
C2 C3 C4 C5 1.1(7) . . . . ?
C3 C4 C5 C6 -0.7(7) . . . . ?
C4 C5 C6 C1 -1.4(7) . . . . ?
C6 C1 C2 C3 -2.7(6) . . . . ?
C6 C1 C7 N1 90.9(5) . . . . ?
C7 C1 C2 C3 178.6(4) . . . . ?
C7 C1 C6 C5 -178.2(4) . . . . ?
C8 N1 C7 C1 -59.9(5) . . . . ?
C9 N1 C7 C1 -179.1(4) . . . . ?
C10 N1 C7 C1 62.0(5) . . . . ?
C11 C12 C13 C14 1.6(7) . . . . ?
C12 C11 C16 C15 1.1(7) . . . . ?
C12 C11 C17 N2 -91.0(5) . . . . ?
C12 C13 C14 C15 -1.4(8) . . . . ?
C13 C14 C15 C16 1.1(8) . . . . ?
C14 C15 C16 C11 -0.9(8) . . . . ?
C16 C11 C12 C13 -1.4(7) . . . . ?
C16 C11 C17 N2 93.8(5) . . . . ?
C17 C11 C12 C13 -176.7(4) . . . . ?
C17 C11 C16 C15 176.4(5) . . . . ?
C18 N2 C17 C11 62.4(5) . . . . ?
C19 N2 C17 C11 -178.4(4) . . . . ?
C20 N2 C17 C11 -59.4(5) . . . . ?

loop_
_twin_individual_id
_twin_individual_mass_fraction_refined
1 1.021(9)
2 -0.021(9)
